data_8100536
loop_
_publ_author_name
'Ludwig, Rainer'
'Lentz, Dieter'

_publ_section_title
;
Crystal structure of erythro-2-hydroxy-3-phenylbutyric acid, C~6~H~5~CH
(CH~3~)CH(OH)COOH
;
_journal_issue 1
_journal_name_full 'Zeitschrift f\"ur Kristallographie - New Crystal Structures'
_journal_page_first 59
_journal_page_last 60
_journal_volume 217
_journal_year 2002
_chemical_formula_moiety C6H5-CH(CH3)CH(OH)COOH
_chemical_formula_structural 'C6 H5-CH(CH3)CH(OH)COOH'
_chemical_formula_sum 'C10 H12 O3'
_chemical_formula_weight 180.205
_chemical_melting_point 395
_chemical_name_common '2-Hydroxy-3-phenylbutyric acid'
_space_group_IT_number 14
_symmetry_cell_setting monoclinic
_symmetry_space_group_name_Hall '-P 2ybc'
_symmetry_space_group_name_H-M 'P 1 21/c 1'
_cell_angle_alpha 90.00
_cell_angle_beta 90.43(2)
_cell_angle_gamma 90.00
_cell_formula_units_Z 4
_cell_length_a 8.427(2)
_cell_length_b 5.967(2)
_cell_length_c 18.008(2)
_cell_measurement_temperature 293(2)
_cell_volume 905.5(4)
_diffrn_ambient_temperature 293(2)
_exptl_crystal_density_diffrn 1.322
_refine_ls_R_factor_obs 0.0331
_refine_ls_wR_factor_obs 0.0811
_cod_original_sg_symbol_H-M 'P 21/c'
_cod_database_code 8100536

loop_
_symmetry_equiv_pos_as_xyz
'x, y, z'
'-x, y+1/2, -z+1/2'
'-x, -y, -z'
'x, -y-1/2, z-1/2'

loop_
_atom_site_aniso_label
_atom_site_aniso_U_11
_atom_site_aniso_U_22
_atom_site_aniso_U_33
_atom_site_aniso_U_23
_atom_site_aniso_U_13
_atom_site_aniso_U_12
O1 0.0504(8) 0.0176(6) 0.0420(8) -0.0001(5) -0.0149(6) 0.0027(5)
O2 0.0568(8) 0.0297(7) 0.0411(8) -0.0075(5) -0.0086(6) 0.0005(6)
O3 0.0775(10) 0.0179(6) 0.0493(8) 0.0014(6) -0.0055(7) -0.0024(6)
C1 0.0466(11) 0.0341(10) 0.0352(10) -0.0081(8) -0.0058(9) 0.0017(8)
C2 0.0363(9) 0.0227(8) 0.0278(8) 0.0019(7) -0.0026(7) 0.0016(7)
C3 0.0337(9) 0.0191(7) 0.0332(9) 0.0001(7) -0.0005(7) 0.0028(7)
C4 0.0269(8) 0.0219(8) 0.0403(10) -0.0030(7) -0.0031(7) 0.0027(7)
C11 0.0325(8) 0.0275(8) 0.0285(8) -0.0026(7) -0.0075(6) 0.0001(7)
C12 0.0413(10) 0.0312(9) 0.0415(10) 0.0025(8) -0.0046(8) 0.0035(8)
C13 0.0393(10) 0.0471(12) 0.0555(12) -0.0045(10) -0.0035(9) 0.0138(9)
C14 0.0319(9) 0.0624(13) 0.0440(10) -0.0057(10) 0.0019(8) -0.0015(10)
C15 0.0408(10) 0.0475(11) 0.0414(10) 0.0050(9) -0.0012(8) -0.0081(9)
C16 0.0393(10) 0.0303(9) 0.0419(10) 0.0035(8) -0.0034(8) 0.0008(8)

loop_
_atom_site_label
_atom_site_type_symbol
_atom_site_fract_x
_atom_site_fract_y
_atom_site_fract_z
_atom_site_U_iso_or_equiv
_atom_site_thermal_displace_type
_atom_site_occupancy
_atom_site_calc_flag
_atom_site_refinement_flags
_atom_site_disorder_group
O1 O 0.92258(15) 0.0811(2) 0.64847(7) 0.0367(3) Uani 1 d . .
O2 O 0.93538(15) 0.4880(2) 0.71146(7) 0.0426(3) Uani 1 d . .
O3 O 0.9320(2) 0.6593(2) 0.60114(7) 0.0483(4) Uani 1 d . .
C1 C 0.7483(2) 0.0607(3) 0.50370(11) 0.0387(4) Uani 1 d . .
C2 C 0.7530(2) 0.2648(3) 0.55542(9) 0.0290(4) Uani 1 d . .
C3 C 0.9097(2) 0.2687(3) 0.60068(9) 0.0287(4) Uani 1 d . .
C4 C 0.9262(2) 0.4832(3) 0.64496(9) 0.0297(4) Uani 1 d . .
C11 C 0.6059(2) 0.2812(3) 0.60293(8) 0.0295(4) Uani 1 d . .
C12 C 0.5120(2) 0.4721(3) 0.60017(10) 0.0380(4) Uani 1 d . .
C13 C 0.3740(2) 0.4881(4) 0.64074(11) 0.0473(5) Uani 1 d . .
C14 C 0.3276(2) 0.3126(4) 0.68561(11) 0.0461(5) Uani 1 d . .
C15 C 0.4193(2) 0.1230(4) 0.68947(11) 0.0432(5) Uani 1 d . .
C16 C 0.5566(2) 0.1064(3) 0.64862(10) 0.0372(4) Uani 1 d . .
H1A H 0.6541(27) 0.0664(36) 0.4724(12) 0.058(6) Uiso 1 d . .
H1B H 0.7449(22) -0.0786(37) 0.5321(11) 0.048(5) Uiso 1 d . .
H1C H 0.8367(24) 0.0631(33) 0.4687(12) 0.049(5) Uiso 1 d . .
H2 H 0.7562(19) 0.3988(31) 0.5249(9) 0.031(4) Uiso 1 d . .
H3 H 0.9950(19) 0.2688(27) 0.5641(9) 0.028(4) Uiso 1 d . .
H12 H 0.5437(22) 0.5905(35) 0.5698(11) 0.046(5) Uiso 1 d . .
H13 H 0.3147(26) 0.6217(39) 0.6395(11) 0.060(6) Uiso 1 d . .
H14 H 0.2323(23) 0.3246(33) 0.7148(10) 0.046(5) Uiso 1 d . .
H15 H 0.3907(23) -0.0072(36) 0.7203(11) 0.053(6) Uiso 1 d . .
H16 H 0.6184(22) -0.0255(33) 0.6500(10) 0.044(5) Uiso 1 d . .
H1O H 0.9466(33) 0.1234(49) 0.6911(16) 0.089(9) Uiso 1 d . .
H3O H 0.9357(27) 0.7885(45) 0.6278(13) 0.073(7) Uiso 1 d . .

loop_
_geom_bond_atom_site_label_1
_geom_bond_atom_site_label_2
_geom_bond_distance
_geom_bond_site_symmetry_2
_geom_bond_publ_flag
O1 C3 1.415(2) . y
O1 H1O 0.83(3) . n
O2 C4 1.200(2) . y
O3 C4 1.315(2) . y
O3 H3O 0.91(3) . n
C1 C2 1.533(2) . y
C1 H1A 0.97(2) . n
C1 H1B 0.98(2) . n
C1 H1C 0.98(2) . n
C2 C11 1.514(2) . y
C2 C3 1.547(2) . y
C2 H2 0.97(2) . n
C3 C4 1.514(2) . y
C3 H3 0.98(2) . n
C11 C12 1.388(2) . n
C11 C16 1.394(2) . n
C12 C13 1.382(3) . n
C12 H12 0.93(2) . n
C13 C14 1.381(3) . n
C13 H13 0.94(2) . n
C14 C15 1.371(3) . n
C14 H14 0.97(2) . n
C15 C16 1.379(3) . n
C15 H15 0.99(2) . n
C16 H16 0.94(2) . n

loop_
_cod_related_entry_id
_cod_related_entry_database
_cod_related_entry_code
1 ChemSpider 18944493
